data_1517952
loop_
_publ_author_name
'Rol, Christian'
'Frost, Mona'

_publ_section_title
;
 Water-rich molybdotellurates; preparation and crystal structure of
 Li6[TeMo6O24].18H2O and Li6[TeMo6O24].Te(OH)6.18H2O
;
_journal_name_full 'Zeitschrift fuer Anorganische und Allgemeine Chemie'
_journal_page_first 1137
_journal_page_last 1146
_journal_volume 619
_journal_year 1993
_chemical_formula_sum 'H36 Li6 Mo6 O42 Te'
_chemical_formula_weight 1453.2
_space_group_IT_number 2
_symmetry_cell_setting triclinic
_symmetry_Int_Tables_number 2
_symmetry_space_group_name_Hall '-P 1'
_symmetry_space_group_name_H-M 'P -1'
_cell_angle_alpha 61.08(1)
_cell_angle_beta 60.44(1)
_cell_angle_gamma 73.95(1)
_cell_formula_units_Z 1
_cell_length_a 10.417(1)
_cell_length_b 10.586(1)
_cell_length_c 10.708(1)
_cell_volume 897.92(19)
_diffrn_ambient_temperature 293
_diffrn_radiation_probe x-ray
_diffrn_radiation_type MoK\a
_diffrn_radiation_wavelength 0.71069
_exptl_crystal_density_diffrn 2.69
_refine_ls_number_parameters 317
_refine_ls_number_reflns 3973
_refine_ls_R_factor_gt 0.0332
_refine_ls_wR_factor_gt 0.0247
_cod_data_source_file Li6TeMo6O24-18H2O.cif
_cod_data_source_block Li6-18H2O
_cod_database_code 1517952

loop_
_symmetry_equiv_pos_site_id
_symmetry_equiv_pos_as_xyz
1 x,y,z
2 -x,-y,-z

loop_
_atom_site_label
_atom_site_type_symbol
_atom_site_fract_x
_atom_site_fract_y
_atom_site_fract_z
_atom_site_occupancy
_atom_site_U_iso_or_equiv
Te Te 0 0 0 1 0.011(1)
Mo1 Mo 0.2375(1) 0.1978(1) -0.0588(1) 1 0.018(1)
Mo2 Mo 0.2303(1) -0.1498(1) 0.1643(1) 1 0.018(1)
Mo3 Mo 0.0076(1) 0.3466(1) -0.2284(1) 1 0.017(1)
O1 O 0.3366(3) 0.0065(3) -0.0287(3) 1 0.022(1)
O2 O 0.0719(3) 0.3333(3) -0.0775(3) 1 0.020(1)
O3 O 0.3783(4) 0.2912(3) -0.2317(4) 1 0.033(2)
O4 O 0.2411(4) 0.2240(4) 0.0857(4) 1 0.033(2)
O5 O 0.0568(3) 0.0333(3) 0.1276(3) 1 0.016(1)
O6 O 0.1455(3) 0.1386(3) -0.1783(3) 1 0.014(1)
O7 O -0.1418(3) 0.1620(3) -0.0135(3) 1 0.015(1)
O8 O 0.0562(3) -0.2639(3) 0.3119(3) 1 0.020(1)
O9 O 0.3606(4) -0.2862(3) 0.1337(4) 1 0.031(2)
O10 O 0.2389(4) -0.1174(4) 0.3011(4) 1 0.031(2)
O11 O 0.1475(4) 0.4431(3) -0.3990(4) 1 0.030(2)
O12 O -0.1376(4) 0.4691(3) -0.1876(4) 1 0.030(2)
Ow1 O -0.1266(4) 0.3686(3) 0.1922(4) 1 0.030(2)
Ow2 O 0.6265(5) 0.2917(6) 0.4925(5) 1 0.076(3)
Ow3 O 0.0336(4) 0.2409(3) 0.4146(4) 1 0.033(2)
Ow4 O -0.1440(4) 0.0406(3) 0.4150(4) 1 0.028(2)
Ow5 O -0.4087(4) 0.6276(4) 0.8975(5) 1 0.042(2)
Ow6 O 0.3766(4) 0.1149(4) 0.5405(4) 1 0.037(2)
Ow7 O -0.5622(4) 0.0523(4) 0.2801(4) 1 0.036(2)
Ow8 O 0.4199(5) 0.4333(4) 0.3525(5) 1 0.045(2)
Ow9 O -0.3426(7) 0.2786(8) 0.1801(8) 0.57 0.032(3)
Ow10 O -0.3390(9) 0.2139(8) 0.2380(9) 0.43 0.018(3)
Li1 Li 0.8378(10) 0.2304(10) 0.4226(11) 1 0.035(3)
Li2 Li 0.4459(10) 0.2557(10) 0.3031(11) 1 0.043(4)
Li3 Li -0.3805(20) 0.4252(19) -0.0287(22) 0.57 0.055(5)
Li4 Li -0.6177(19) -0.0644(17) 0.5188(19) 0.43 0.024(5)
H11 H -0.0536(40) 0.3396(38) 0.1055(39) 1 0.051(5)
H12 H -0.1348(44) 0.4263(39) 0.1628(43) 1 0.051(5)
H21 H -0.5859(43) -0.3471(41) 0.5425(42) 1 0.060(5)
H22 H -0.5921(42) -0.2920(41) 0.4242(40) 1 0.060(5)
H41 H -0.9162(38) -0.0457(36) 0.6918(38) 1 0.037(5)
H42 H -0.8759(41) 0.0178(38) 0.5404(39) 1 0.037(5)
H51 H -0.6338(44) 0.3534(43) 0.0983(44) 1 0.076(5)
H61 H -0.7050(43) 0.1327(41) 0.6401(42) 1 0.084(5)
H62 H -0.6681(45) 0.0917(45) 0.5516(46) 1 0.084(5)
H71 H -0.4987(43) 0.0403(41) 0.2154(41) 1 0.062(5)
H72 H -0.6216(42) 0.0456(41) 0.2664(42) 1 0.062(5)
H81 H -0.5802(48) 0.4860(44) 0.3329(46) 1 0.098(5)
H82 H -0.6506(44) 0.4313(42) 0.4615(43) 1 0.098(5)

loop_
_atom_type_symbol
_atom_type_description
_atom_type_scat_dispersion_real
_atom_type_scat_dispersion_imag
_atom_type_scat_source
H H 0.0000 0.0000 ' International Tables Vol C Tables 4.2.6.8 and 6.1.1.4'
Li Li -0.0003 0.0001 ' International Tables Vol C Tables 4.2.6.8 and 6.1.1.4'
Mo Mo -1.6832 0.6857 ' International Tables Vol C Tables 4.2.6.8 and 6.1.1.4'
O O 0.0106 0.0060 ' International Tables Vol C Tables 4.2.6.8 and 6.1.1.4'
Te Te -0.5308 1.6751 ' International Tables Vol C Tables 4.2.6.8 and 6.1.1.4'

loop_
_geom_angle_atom_site_label_1
_geom_angle_atom_site_label_2
_geom_angle_atom_site_label_3
_geom_angle
_geom_angle_site_symmetry_1
_geom_angle_site_symmetry_3
_geom_angle_publ_flag
Mo1 Te Mo2 59.65(3) . . yes
Mo1 Te Mo3 60.32(3) . . yes
Mo1 Te O5 42.78(9) . . yes
Mo1 Te O6 42.60(10) . . yes
Mo1 Te O7 90.37(11) . . yes
Mo1 Te Mo1 180.00 . 2_555 yes
Mo1 Te Mo2 120.35(3) . 2_555 yes
Mo1 Te Mo3 119.68(3) . 2_555 yes
Mo1 Te O5 137.22(9) . 2_555 yes
Mo1 Te O6 137.40(10) . 2_555 yes
Mo1 Te O7 89.63(11) . 2_555 yes
Mo2 Te Mo3 119.96(3) . . yes
Mo2 Te O5 42.98(10) . . yes
Mo2 Te O6 89.75(10) . . yes
Mo2 Te O7 136.99(10) . . yes
Mo1 Te Mo2 120.35(3) 2_555 . yes
Mo2 Te Mo2 180.00 . 2_555 yes
Mo2 Te Mo3 60.04(3) . 2_555 yes
Mo2 Te O5 137.02(10) . 2_555 yes
Mo2 Te O6 90.25(10) . 2_555 yes
Mo2 Te O7 43.01(10) . 2_555 yes
Mo3 Te O5 90.42(9) . . yes
Mo3 Te O6 42.09(10) . . yes
Mo3 Te O7 43.78(9) . . yes
Mo1 Te Mo3 119.68(3) 2_555 . yes
Mo2 Te Mo3 60.04(3) 2_555 . yes
Mo3 Te Mo3 180.00 . 2_555 yes
Mo3 Te O5 89.58(9) . 2_555 yes
Mo3 Te O6 137.91(10) . 2_555 yes
Mo3 Te O7 136.22(9) . 2_555 yes
O5 Te O6 85.38(13) . . yes
O5 Te O7 94.01(14) . . yes
Mo1 Te O5 137.22(9) 2_555 . yes
Mo2 Te O5 137.02(10) 2_555 . yes
Mo3 Te O5 89.58(9) 2_555 . yes
O5 Te O5 180.00 . 2_555 yes
O5 Te O6 94.62(13) . 2_555 yes
O5 Te O7 85.99(14) . 2_555 yes
O6 Te O7 85.86(13) . . yes
Mo1 Te O6 137.40(10) 2_555 . yes
Mo2 Te O6 90.25(10) 2_555 . yes
Mo3 Te O6 137.91(10) 2_555 . yes
O5 Te O6 94.62(13) 2_555 . yes
O6 Te O6 180.00 . 2_555 yes
O6 Te O7 94.14(13) . 2_555 yes
Mo1 Te O7 89.63(11) 2_555 . yes
Mo2 Te O7 43.01(10) 2_555 . yes
Mo3 Te O7 136.22(9) 2_555 . yes
O5 Te O7 85.99(14) 2_555 . yes
O6 Te O7 94.14(13) 2_555 . yes
O7 Te O7 180.00 . 2_555 yes
Mo1 Te Mo2 59.65(3) 2_555 2_555 yes
Mo1 Te Mo3 60.32(3) 2_555 2_555 yes
Mo1 Te O5 42.78(9) 2_555 2_555 yes
Mo1 Te O6 42.60(10) 2_555 2_555 yes
Mo1 Te O7 90.37(11) 2_555 2_555 yes
Mo2 Te Mo3 119.96(3) 2_555 2_555 yes
Mo2 Te O5 42.98(10) 2_555 2_555 yes
Mo2 Te O6 89.75(10) 2_555 2_555 yes
Mo2 Te O7 136.99(10) 2_555 2_555 yes
Mo3 Te O5 90.42(9) 2_555 2_555 yes
Mo3 Te O6 42.09(10) 2_555 2_555 yes
Mo3 Te O7 43.78(9) 2_555 2_555 yes
O5 Te O6 85.38(13) 2_555 2_555 yes
O5 Te O7 94.01(14) 2_555 2_555 yes
O6 Te O7 85.86(13) 2_555 2_555 yes
Te Mo1 O1 75.10(11) . . yes
Te Mo1 O2 76.46(11) . . yes
Te Mo1 O3 128.31(14) . . yes
Te Mo1 O4 125.11(15) . . yes
Te Mo1 O5 34.67(8) . . yes
Te Mo1 O6 34.89(7) . . yes
O1 Mo1 O2 151.53(16) . . yes
O1 Mo1 O3 96.32(16) . . yes
O1 Mo1 O4 101.07(18) . . yes
O1 Mo1 O5 73.53(13) . . yes
O1 Mo1 O6 82.61(14) . . yes
O2 Mo1 O3 100.10(17) . . yes
O2 Mo1 O4 96.34(18) . . yes
O2 Mo1 O5 83.91(13) . . yes
O2 Mo1 O6 73.22(13) . . yes
O3 Mo1 O4 106.6(2) . . yes
O3 Mo1 O5 161.37(16) . . yes
O3 Mo1 O6 94.01(16) . . yes
O4 Mo1 O5 90.91(16) . . yes
O4 Mo1 O6 158.42(17) . . yes
O5 Mo1 O6 69.56(11) . . yes
Te Mo2 O1 76.35(11) . . yes
Te Mo2 O5 35.20(8) . . yes
Te Mo2 O8 75.42(10) . . yes
Te Mo2 O9 124.91(15) . . yes
Te Mo2 O10 127.74(16) . . yes
Te Mo2 O7 35.16(9) . 2_555 yes
O1 Mo2 O5 74.62(13) . . yes
O1 Mo2 O8 151.76(16) . . yes
O1 Mo2 O9 97.16(16) . . yes
O1 Mo2 O10 101.94(17) . . yes
O1 Mo2 O7 82.97(13) . 2_555 yes
O5 Mo2 O8 82.22(13) . . yes
O5 Mo2 O9 159.31(16) . . yes
O5 Mo2 O10 93.12(18) . . yes
O5 Mo2 O7 70.36(12) . 2_555 yes
O8 Mo2 O9 99.02(17) . . yes
O8 Mo2 O10 95.15(17) . . yes
O7 Mo2 O8 74.07(12) 2_555 . yes
O9 Mo2 O10 107.3(2) . . yes
O7 Mo2 O9 90.01(17) 2_555 . yes
O7 Mo2 O10 161.09(19) 2_555 . yes
Te Mo3 O2 77.01(10) . . yes
Te Mo3 O6 35.26(8) . . yes
Te Mo3 O7 35.26(9) . . yes
Te Mo3 O11 129.57(14) . . yes
Te Mo3 O12 123.86(13) . . yes
Te Mo3 O8 75.66(9) . 2_555 yes
O2 Mo3 O6 73.74(13) . . yes
O2 Mo3 O7 83.87(12) . . yes
O2 Mo3 O11 98.69(18) . . yes
O2 Mo3 O12 94.54(17) . . yes
O2 Mo3 O8 152.67(14) . 2_555 yes
O6 Mo3 O7 70.51(12) . . yes
O6 Mo3 O11 94.73(16) . . yes
O6 Mo3 O12 157.19(14) . . yes
O6 Mo3 O8 83.81(14) . 2_555 yes
O7 Mo3 O11 163.81(16) . . yes
O7 Mo3 O12 89.11(15) . . yes
O7 Mo3 O8 73.92(12) . 2_555 yes
O11 Mo3 O12 106.53(18) . . yes
O8 Mo3 O11 98.50(16) 2_555 . yes
O8 Mo3 O12 100.72(19) 2_555 . yes
Mo1 O1 Mo2 115.55(16) . . yes
Mo1 O2 Mo3 115.67(16) . . yes
Te O5 Mo1 102.55(11) . . yes
Te O5 Mo2 101.82(14) . . yes
Mo1 O5 Mo2 91.19(13) . . yes
Te O6 Mo1 102.51(12) . . yes
Te O6 Mo3 102.65(15) . . yes
Mo1 O6 Mo3 93.43(13) . . yes
Te O7 Mo3 100.95(14) . . yes
Te O7 Mo2 101.83(14) . 2_555 yes
Mo2 O7 Mo3 91.09(10) 2_555 . yes
Mo2 O8 Mo3 116.20(14) . 2_555 yes
H61 OW6 H62 79(5) 1_655 1_655 no
H81 OW8 H82 88(6) 1_655 1_655 no
H21 OW2 H22 101(5) 2_556 2_556 no
H41 OW4 H42 106(4) 2_456 2_456 no
H11 OW1 H12 104(5) . . no
H71 OW7 H72 100(5) . . no

loop_
_geom_bond_atom_site_label_1
_geom_bond_atom_site_label_2
_geom_bond_distance
_geom_bond_site_symmetry_2
_geom_bond_publ_flag
Te Mo1 3.3097(12) . yes
Te Mo2 3.2753(12) . yes
Te Mo3 3.2773(11) . yes
Te O5 1.929(3) . yes
Te O6 1.939(3) . yes
Te O7 1.927(3) . yes
Te Mo1 3.3097(12) 2_555 yes
Te Mo2 3.2753(12) 2_555 yes
Te Mo3 3.2773(11) 2_555 yes
Te O5 1.929(3) 2_555 yes
Te O6 1.939(3) 2_555 yes
Te O7 1.927(3) 2_555 yes
Mo1 O1 1.952(3) . yes
Mo1 O2 1.941(4) . yes
Mo1 O3 1.706(4) . yes
Mo1 O4 1.718(4) . yes
Mo1 O5 2.303(3) . yes
Mo1 O6 2.295(4) . yes
Mo2 O1 1.919(3) . yes
Mo2 O5 2.281(4) . yes
Mo2 O8 1.945(3) . yes
Mo2 O9 1.723(4) . yes
Mo2 O10 1.704(4) . yes
Mo2 O7 2.283(3) 2_555 yes
Mo3 O2 1.969(3) . yes
Mo3 O6 2.251(4) . yes
Mo3 O7 2.310(3) . yes
Mo3 O11 1.702(4) . yes
Mo3 O12 1.724(4) . yes
Mo3 O8 1.916(4) 2_555 yes
OW6 H61 1.05(4) 1_655 no
OW6 H62 0.52(5) 1_655 no
OW8 H81 0.49(5) 1_655 no
OW8 H82 1.02(4) 1_655 no
OW2 H21 0.68(4) 2_556 no
OW2 H22 0.78(4) 2_556 no
OW4 H41 0.98(4) 2_456 no
OW4 H42 0.63(4) 2_456 no
OW5 H51 0.57(5) 2_466 no
OW1 H11 0.99(4) . no
OW1 H12 0.54(4) . no
OW7 H71 0.72(4) . no
OW7 H72 0.74(5) . no

loop_
_geom_hbond_atom_site_label_D
_geom_hbond_atom_site_label_H
_geom_hbond_atom_site_label_A
_geom_hbond_distance_DH
_geom_hbond_distance_HA
_geom_hbond_distance_DA
_geom_hbond_angle_DHA
_geom_hbond_site_symmetry_A
_geom_hbond_publ_flag
OW1 H11 O2 0.99(4) 1.77(4) 2.735(4) 166(4) . yes
OW2_b H22 O3 0.78(4) 2.16(4) 2.805(6) 140(5) 2_555 yes
OW6_e H62 OW4 0.52(5) 2.51(5) 3.019(6) 171(7) 2_456 yes
OW7 H71 O1 0.72(4) 2.06(4) 2.780(5) 173(5) 2_555 yes

loop_
_geom_torsion_atom_site_label_1
_geom_torsion_atom_site_label_2
_geom_torsion_atom_site_label_3
_geom_torsion_atom_site_label_4
_geom_torsion
_geom_torsion_site_symmetry_1
_geom_torsion_site_symmetry_3
_geom_torsion_site_symmetry_4
_geom_torsion_publ_flag
Mo2 Te Mo1 O1 30.45(8) . . . no
Mo2 Te Mo1 O2 -151.01(9) . . . no
Mo2 Te Mo1 O3 116.72(18) . . . no
Mo2 Te Mo1 O4 -62.76(19) . . . no
Mo2 Te Mo1 O5 -52.02(15) . . . no
Mo2 Te Mo1 O6 129.00(15) . . . no
Mo3 Te Mo1 O1 -148.60(9) . . . no
Mo3 Te Mo1 O2 29.94(8) . . . no
Mo3 Te Mo1 O3 -62.33(18) . . . no
Mo3 Te Mo1 O4 118.2(2) . . . no
Mo3 Te Mo1 O5 128.93(15) . . . no
Mo3 Te Mo1 O6 -50.05(15) . . . no
O5 Te Mo1 O1 82.47(17) . . . no
O5 Te Mo1 O2 -98.99(17) . . . no
O5 Te Mo1 O3 168.7(2) . . . no
O5 Te Mo1 O4 -10.7(2) . . . no
O5 Te Mo1 O6 -179.0(2) . . . no
O6 Te Mo1 O1 -98.55(17) . . . no
O6 Te Mo1 O2 79.99(17) . . . no
O6 Te Mo1 O3 -12.3(2) . . . no
O6 Te Mo1 O4 168.2(2) . . . no
O6 Te Mo1 O5 179.0(2) . . . no
O7 Te Mo1 O1 177.98(11) . . . no
O7 Te Mo1 O2 -3.49(11) . . . no
O7 Te Mo1 O3 -95.75(19) . . . no
O7 Te Mo1 O4 84.8(2) . . . no
O7 Te Mo1 O5 95.51(17) . . . no
O7 Te Mo1 O6 -83.47(17) . . . no
Mo2 Te Mo1 O1 -149.55(8) 2_555 . . no
Mo2 Te Mo1 O2 28.99(9) 2_555 . . no
Mo2 Te Mo1 O3 -63.28(18) 2_555 . . no
Mo2 Te Mo1 O4 117.24(19) 2_555 . . no
Mo2 Te Mo1 O5 127.98(15) 2_555 . . no
Mo2 Te Mo1 O6 -51.00(15) 2_555 . . no
Mo3 Te Mo1 O1 31.40(9) 2_555 . . no
Mo3 Te Mo1 O2 -150.06(8) 2_555 . . no
Mo3 Te Mo1 O3 117.67(18) 2_555 . . no
Mo3 Te Mo1 O4 -61.8(2) 2_555 . . no
Mo3 Te Mo1 O5 -51.07(15) 2_555 . . no
Mo3 Te Mo1 O6 129.95(15) 2_555 . . no
O5 Te Mo1 O1 -97.53(17) 2_555 . . no
O5 Te Mo1 O2 81.01(17) 2_555 . . no
O5 Te Mo1 O3 -11.3(2) 2_555 . . no
O5 Te Mo1 O4 169.3(2) 2_555 . . no
O5 Te Mo1 O5 180.0(2) 2_555 . . no
O5 Te Mo1 O6 1.0(2) 2_555 . . no
O6 Te Mo1 O1 81.45(17) 2_555 . . no
O6 Te Mo1 O2 -100.01(17) 2_555 . . no
O6 Te Mo1 O3 167.7(2) 2_555 . . no
O6 Te Mo1 O4 -11.8(2) 2_555 . . no
O6 Te Mo1 O5 -1.0(2) 2_555 . . no
O6 Te Mo1 O6 -180.0(2) 2_555 . . no
O7 Te Mo1 O1 -2.02(11) 2_555 . . no
O7 Te Mo1 O2 176.52(11) 2_555 . . no
O7 Te Mo1 O3 84.25(19) 2_555 . . no
O7 Te Mo1 O4 -95.2(2) 2_555 . . no
O7 Te Mo1 O5 -84.49(17) 2_555 . . no
O7 Te Mo1 O6 96.53(17) 2_555 . . no
Mo1 Te Mo2 O1 -30.84(10) . . . no
Mo1 Te Mo2 O5 51.74(13) . . . no
Mo1 Te Mo2 O8 148.99(10) . . . no
Mo1 Te Mo2 O9 -120.09(17) . . . no
Mo1 Te Mo2 O10 63.81(18) . . . no
Mo1 Te Mo2 O7 -128.09(13) . . 2_555 no
Mo3 Te Mo2 O1 -29.89(10) . . . no
Mo3 Te Mo2 O5 52.69(13) . . . no
Mo3 Te Mo2 O8 149.95(10) . . . no
Mo3 Te Mo2 O9 -119.14(16) . . . no
Mo3 Te Mo2 O10 64.77(18) . . . no
Mo3 Te Mo2 O7 -127.13(13) . . 2_555 no
O5 Te Mo2 O1 -82.58(16) . . . no
O5 Te Mo2 O8 97.25(16) . . . no
O5 Te Mo2 O9 -171.8(2) . . . no
O5 Te Mo2 O10 12.1(2) . . . no
O5 Te Mo2 O7 -179.82(18) . . 2_555 no
O6 Te Mo2 O1 0.90(14) . . . no
O6 Te Mo2 O5 83.48(16) . . . no
O6 Te Mo2 O8 -179.27(14) . . . no
O6 Te Mo2 O9 -88.35(19) . . . no
O6 Te Mo2 O10 95.6(2) . . . no
O6 Te Mo2 O7 -96.35(16) . . 2_555 no
O7 Te Mo2 O1 -82.76(16) . . . no
O7 Te Mo2 O5 -0.18(18) . . . no
O7 Te Mo2 O8 97.08(16) . . . no
O7 Te Mo2 O9 -172.0(2) . . . no
O7 Te Mo2 O10 11.9(2) . . . no
O7 Te Mo2 O7 180.0(2) . . 2_555 no
Mo1 Te Mo2 O1 149.16(10) 2_555 . . no
Mo1 Te Mo2 O5 -128.26(13) 2_555 . . no
Mo1 Te Mo2 O8 -31.01(10) 2_555 . . no
Mo1 Te Mo2 O9 59.91(17) 2_555 . . no
Mo1 Te Mo2 O10 -116.19(18) 2_555 . . no
Mo3 Te Mo2 O1 150.11(10) 2_555 . . no
Mo3 Te Mo2 O5 -127.31(13) 2_555 . . no
Mo3 Te Mo2 O8 -30.05(10) 2_555 . . no
Mo3 Te Mo2 O9 60.86(16) 2_555 . . no
Mo3 Te Mo2 O10 -115.24(18) 2_555 . . no
O5 Te Mo2 O1 97.42(16) 2_555 . . no
O5 Te Mo2 O5 179.97(19) 2_555 . . no
O5 Te Mo2 O8 -82.75(16) 2_555 . . no
O5 Te Mo2 O9 8.2(2) 2_555 . . no
O5 Te Mo2 O10 -167.9(2) 2_555 . . no
O6 Te Mo2 O1 -179.11(14) 2_555 . . no
O6 Te Mo2 O5 -96.52(16) 2_555 . . no
O6 Te Mo2 O8 0.73(14) 2_555 . . no
O6 Te Mo2 O9 91.65(19) 2_555 . . no
O6 Te Mo2 O10 -84.5(2) 2_555 . . no
O7 Te Mo2 O1 97.24(16) 2_555 . . no
O7 Te Mo2 O5 179.82(18) 2_555 . . no
O7 Te Mo2 O8 -82.92(16) 2_555 . . no
O7 Te Mo2 O9 8.0(2) 2_555 . . no
O7 Te Mo2 O10 -168.1(2) 2_555 . . no
Mo1 Te Mo3 O2 -29.41(10) . . . no
Mo1 Te Mo3 O6 50.73(14) . . . no
Mo1 Te Mo3 O7 -127.25(14) . . . no
Mo1 Te Mo3 O11 61.20(19) . . . no
Mo1 Te Mo3 O12 -116.14(18) . . . no
Mo1 Te Mo3 O8 150.44(11) . . 2_555 no
Mo2 Te Mo3 O2 -30.35(10) . . . no
Mo2 Te Mo3 O6 49.78(14) . . . no
Mo2 Te Mo3 O7 -128.20(14) . . . no
Mo2 Te Mo3 O11 60.3(2) . . . no
Mo2 Te Mo3 O12 -117.09(18) . . . no
Mo2 Te Mo3 O8 149.49(10) . . 2_555 no
O5 Te Mo3 O2 2.49(14) . . . no
O5 Te Mo3 O6 82.62(17) . . . no
O5 Te Mo3 O7 -95.35(17) . . . no
O5 Te Mo3 O11 93.1(2) . . . no
O5 Te Mo3 O12 -84.3(2) . . . no
O5 Te Mo3 O8 -177.67(14) . . 2_555 no
O6 Te Mo3 O2 -80.14(17) . . . no
O6 Te Mo3 O7 -178.0(2) . . . no
O6 Te Mo3 O11 10.5(2) . . . no
O6 Te Mo3 O12 -166.9(2) . . . no
O6 Te Mo3 O8 99.71(17) . . 2_555 no
O7 Te Mo3 O2 97.84(17) . . . no
O7 Te Mo3 O6 178.0(2) . . . no
O7 Te Mo3 O11 -171.6(2) . . . no
O7 Te Mo3 O12 11.1(2) . . . no
O7 Te Mo3 O8 -82.32(17) . . 2_555 no
Mo1 Te Mo3 O2 150.59(10) 2_555 . . no
Mo1 Te Mo3 O6 -129.27(14) 2_555 . . no
Mo1 Te Mo3 O7 52.75(14) 2_555 . . no
Mo1 Te Mo3 O11 -118.80(19) 2_555 . . no
Mo1 Te Mo3 O12 63.86(18) 2_555 . . no
Mo2 Te Mo3 O2 149.65(10) 2_555 . . no
Mo2 Te Mo3 O6 -130.22(14) 2_555 . . no
Mo2 Te Mo3 O7 51.81(14) 2_555 . . no
Mo2 Te Mo3 O11 -119.8(2) 2_555 . . no
Mo2 Te Mo3 O12 62.91(18) 2_555 . . no
O5 Te Mo3 O2 -177.51(14) 2_555 . . no
O5 Te Mo3 O6 -97.38(17) 2_555 . . no
O5 Te Mo3 O7 84.65(17) 2_555 . . no
O5 Te Mo3 O11 -86.9(2) 2_555 . . no
O5 Te Mo3 O12 95.8(2) 2_555 . . no
O6 Te Mo3 O2 99.86(17) 2_555 . . no
O6 Te Mo3 O6 180.0(2) 2_555 . . no
O6 Te Mo3 O7 2.0(2) 2_555 . . no
O6 Te Mo3 O11 -169.5(2) 2_555 . . no
O6 Te Mo3 O12 13.1(2) 2_555 . . no
O7 Te Mo3 O2 -82.16(17) 2_555 . . no
O7 Te Mo3 O6 -2.0(2) 2_555 . . no
O7 Te Mo3 O7 180.0(2) 2_555 . . no
O7 Te Mo3 O11 8.4(2) 2_555 . . no
O7 Te Mo3 O12 -168.9(2) 2_555 . . no
Mo1 Te O5 Mo2 -93.92(16) . . . no
Mo2 Te O5 Mo1 93.92(16) . . . no
Mo3 Te O5 Mo1 -42.52(11) . . . no
Mo3 Te O5 Mo2 -136.44(10) . . . no
O6 Te O5 Mo1 -0.69(14) . . . no
O6 Te O5 Mo2 -94.61(14) . . . no
O7 Te O5 Mo1 -86.20(14) . . . no
O7 Te O5 Mo2 179.88(13) . . . no
Mo1 Te O5 Mo1 180.00(5) 2_555 . . no
Mo1 Te O5 Mo2 86.08(16) 2_555 . . no
Mo2 Te O5 Mo1 -86.08(16) 2_555 . . no
Mo2 Te O5 Mo2 179.97(10) 2_555 . . no
Mo3 Te O5 Mo1 137.48(11) 2_555 . . no
Mo3 Te O5 Mo2 43.56(10) 2_555 . . no
O6 Te O5 Mo1 179.31(14) 2_555 . . no
O6 Te O5 Mo2 85.39(14) 2_555 . . no
O7 Te O5 Mo1 93.80(14) 2_555 . . no
O7 Te O5 Mo2 -0.12(13) 2_555 . . no
Mo1 Te O6 Mo3 -96.47(16) . . . no
Mo2 Te O6 Mo1 -42.12(11) . . . no
Mo2 Te O6 Mo3 -138.58(11) . . . no
Mo3 Te O6 Mo1 96.47(16) . . . no
O5 Te O6 Mo1 0.70(14) . . . no
O5 Te O6 Mo3 -95.77(15) . . . no
O7 Te O6 Mo1 95.06(15) . . . no
O7 Te O6 Mo3 -1.40(14) . . . no
Mo1 Te O6 Mo1 -180.00(7) 2_555 . . no
Mo1 Te O6 Mo3 83.53(16) 2_555 . . no
Mo2 Te O6 Mo1 137.89(11) 2_555 . . no
Mo2 Te O6 Mo3 41.42(11) 2_555 . . no
Mo3 Te O6 Mo1 -83.53(16) 2_555 . . no
Mo3 Te O6 Mo3 180.00(5) 2_555 . . no
O5 Te O6 Mo1 -179.31(14) 2_555 . . no
O5 Te O6 Mo3 84.23(15) 2_555 . . no
O7 Te O6 Mo1 -84.94(15) 2_555 . . no
O7 Te O6 Mo3 178.60(14) 2_555 . . no
Mo1 Te O7 Mo3 43.76(10) . . . no
Mo1 Te O7 Mo2 137.22(10) . . 2_555 no
Mo2 Te O7 Mo3 86.54(12) . . . no
Mo2 Te O7 Mo2 -179.97(11) . . 2_555 no
Mo3 Te O7 Mo2 93.46(12) . . 2_555 no
O5 Te O7 Mo3 86.42(13) . . . no
O5 Te O7 Mo2 179.88(12) . . 2_555 no
O6 Te O7 Mo3 1.36(13) . . . no
O6 Te O7 Mo2 94.82(13) . . 2_555 no
Mo1 Te O7 Mo3 -136.24(10) 2_555 . . no
Mo2 Te O7 Mo3 -93.46(12) 2_555 . . no
Mo3 Te O7 Mo3 180.00(4) 2_555 . . no
O5 Te O7 Mo3 -93.58(13) 2_555 . . no
O6 Te O7 Mo3 -178.64(13) 2_555 . . no
Mo1 Te Mo2 O7 -51.91(13) . 2_555 . no
Mo3 Te Mo2 O7 -52.87(13) . 2_555 . no
O5 Te Mo2 O7 -0.18(18) . 2_555 . no
O6 Te Mo2 O7 -83.65(16) . 2_555 . no
Mo1 Te Mo3 O8 29.57(11) . 2_555 . no
Mo2 Te Mo3 O8 30.51(10) . 2_555 . no
O5 Te Mo3 O8 -2.33(14) . 2_555 . no
O6 Te Mo3 O8 80.29(17) . 2_555 . no
O7 Te Mo3 O8 -97.68(17) . 2_555 . no
Mo1 Te O7 Mo2 42.78(10) . 2_555 . no
Mo3 Te O7 Mo2 86.54(12) . 2_555 . no
O5 Te O7 Mo2 0.12(12) . 2_555 . no
O6 Te O7 Mo2 85.18(13) . 2_555 . no
Te Mo1 O1 Mo2 -55.82(16) . . . no
O2 Mo1 O1 Mo2 -58.8(3) . . . no
O3 Mo1 O1 Mo2 176.2(2) . . . no
O4 Mo1 O1 Mo2 67.9(2) . . . no
O5 Mo1 O1 Mo2 -19.80(16) . . . no
O6 Mo1 O1 Mo2 -90.60(18) . . . no
Te Mo1 O2 Mo3 -53.21(14) . . . no
O1 Mo1 O2 Mo3 -50.3(3) . . . no
O3 Mo1 O2 Mo3 74.0(2) . . . no
O4 Mo1 O2 Mo3 -177.86(19) . . . no
O5 Mo1 O2 Mo3 -87.62(17) . . . no
O6 Mo1 O2 Mo3 -17.17(14) . . . no
Te Mo1 O5 Mo2 102.39(16) . . . no
O1 Mo1 O5 Te -87.49(15) . . . no
O1 Mo1 O5 Mo2 14.90(11) . . . no
O2 Mo1 O5 Te 74.95(15) . . . no
O2 Mo1 O5 Mo2 177.34(13) . . . no
O4 Mo1 O5 Te 171.2(2) . . . no
O4 Mo1 O5 Mo2 -86.38(18) . . . no
O6 Mo1 O5 Te 0.62(13) . . . no
O6 Mo1 O5 Mo2 103.01(13) . . . no
Te Mo1 O6 Mo3 103.77(16) . . . no
O1 Mo1 O6 Te 74.51(15) . . . no
O1 Mo1 O6 Mo3 178.27(12) . . . no
O2 Mo1 O6 Te -90.29(15) . . . no
O2 Mo1 O6 Mo3 13.48(11) . . . no
O3 Mo1 O6 Te 170.37(17) . . . no
O3 Mo1 O6 Mo3 -85.87(16) . . . no
O4 Mo1 O6 Te -27.0(5) . . . no
O4 Mo1 O6 Mo3 76.8(5) . . . no
O5 Mo1 O6 Te -0.62(13) . . . no
O5 Mo1 O6 Mo3 103.15(13) . . . no
Te Mo2 O1 Mo1 56.24(15) . . . no
O5 Mo2 O1 Mo1 19.88(17) . . . no
O8 Mo2 O1 Mo1 55.9(4) . . . no
O9 Mo2 O1 Mo1 -179.5(2) . . . no
O10 Mo2 O1 Mo1 -70.1(2) . . . no
O7 Mo2 O1 Mo1 91.38(19) 2_555 . . no
Te Mo2 O5 Mo1 -103.09(13) . . . no
O1 Mo2 O5 Te 88.01(14) . . . no
O1 Mo2 O5 Mo1 -15.08(12) . . . no
O8 Mo2 O5 Te -75.69(14) . . . no
O8 Mo2 O5 Mo1 -178.77(13) . . . no
O9 Mo2 O5 Te 19.3(5) . . . no
O9 Mo2 O5 Mo1 -83.8(5) . . . no
O10 Mo2 O5 Te -170.47(17) . . . no
O10 Mo2 O5 Mo1 86.45(16) . . . no
O7 Mo2 O5 Te 0.11(11) 2_555 . . no
O7 Mo2 O5 Mo1 -102.98(11) 2_555 . . no
Te Mo2 O8 Mo3 55.79(15) . . 2_555 no
O1 Mo2 O8 Mo3 56.1(4) . . 2_555 no
O5 Mo2 O8 Mo3 91.03(18) . . 2_555 no
O9 Mo2 O8 Mo3 -68.1(2) . . 2_555 no
O10 Mo2 O8 Mo3 -176.5(2) . . 2_555 no
O7 Mo2 O8 Mo3 19.32(17) 2_555 . 2_555 no
O1 Mo2 O7 Te -76.24(15) . 2_555 . no
O1 Mo2 O7 Mo3 -177.67(14) . 2_555 2_555 no
O5 Mo2 O7 Te -0.11(11) . 2_555 . no
O5 Mo2 O7 Mo3 -101.54(13) . 2_555 2_555 no
O8 Mo2 O7 Te 87.17(15) . 2_555 . no
O8 Mo2 O7 Mo3 -14.26(13) . 2_555 2_555 no
O9 Mo2 O7 Te -173.45(16) . 2_555 . no
O9 Mo2 O7 Mo3 85.12(16) . 2_555 2_555 no
Te Mo3 O2 Mo1 53.80(14) . . . no
O6 Mo3 O2 Mo1 17.47(15) . . . no
O7 Mo3 O2 Mo1 88.92(17) . . . no
O11 Mo3 O2 Mo1 -75.0(2) . . . no
O12 Mo3 O2 Mo1 177.53(19) . . . no
O8 Mo3 O2 Mo1 53.5(4) 2_555 . . no
Te Mo3 O6 Mo1 -103.64(13) . . . no
O2 Mo3 O6 Te 90.39(14) . . . no
O2 Mo3 O6 Mo1 -13.25(11) . . . no
O7 Mo3 O6 Te 1.24(12) . . . no
O7 Mo3 O6 Mo1 -102.40(12) . . . no
O11 Mo3 O6 Te -171.92(18) . . . no
O11 Mo3 O6 Mo1 84.44(16) . . . no
O12 Mo3 O6 Te 29.1(5) . . . no
O12 Mo3 O6 Mo1 -74.5(5) . . . no
O8 Mo3 O6 Te -73.86(14) 2_555 . . no
O8 Mo3 O6 Mo1 -177.50(12) 2_555 . . no
Te Mo3 O7 Mo2 -102.27(15) . . 2_555 no
O2 Mo3 O7 Te -76.13(15) . . . no
O2 Mo3 O7 Mo2 -178.40(14) . . 2_555 no
O6 Mo3 O7 Te -1.24(12) . . . no
O6 Mo3 O7 Mo2 -103.51(13) . . 2_555 no
O12 Mo3 O7 Te -170.79(18) . . . no
O12 Mo3 O7 Mo2 86.94(17) . . 2_555 no
O8 Mo3 O7 Te 87.78(16) 2_555 . . no
O8 Mo3 O7 Mo2 -14.49(13) 2_555 . 2_555 no
O2 Mo3 O8 Mo2 56.0(4) . 2_555 2_555 no
O6 Mo3 O8 Mo2 90.56(18) . 2_555 2_555 no
O7 Mo3 O8 Mo2 19.10(17) . 2_555 2_555 no
O11 Mo3 O8 Mo2 -175.6(2) . 2_555 2_555 no
O12 Mo3 O8 Mo2 -66.8(2) . 2_555 2_555 no
